data_4507315
loop_
_publ_author_name
'Perlovich, German L.'
'Proshin, Alexey N.'
'Ol&#x2019;khovich, Marina V.'
'Sharapova, Angelica V.'
'Lermontov, Anatoly S.'

_publ_section_title
;
 Novel Spiro-Derivatives of 1,3-Thiazine Molecular Crystals: Structural
 and Thermodynamic Aspects
;
_journal_issue 2
_journal_name_full 'Crystal Growth &amp; Design'
_journal_page_first 804
_journal_paper_doi 10.1021/cg301511x
_journal_volume 13
_journal_year 2013
_chemical_formula_sum 'C16 H22 N2 O S'
_chemical_formula_weight 290.42
_chemical_name_systematic
; 
 ? 
;
_space_group_IT_number 14
_symmetry_cell_setting monoclinic
_symmetry_space_group_name_Hall '-P 2ybc'
_symmetry_space_group_name_H-M 'P 1 21/c 1'
_atom_sites_solution_hydrogens geom
_atom_sites_solution_primary direct
_atom_sites_solution_secondary difmap
_audit_creation_method SHELXL-97
_cell_angle_alpha 90.00
_cell_angle_beta 108.295(4)
_cell_angle_gamma 90.00
_cell_formula_units_Z 4
_cell_length_a 13.057(4)
_cell_length_b 14.628(4)
_cell_length_c 8.306(2)
_cell_measurement_reflns_used 2926
_cell_measurement_temperature 173(2)
_cell_measurement_theta_max 28.23
_cell_measurement_theta_min 2.78
_cell_volume 1506.2(7)
_computing_cell_refinement 'Bruker SMART'
_computing_data_collection 'Bruker SMART'
_computing_data_reduction 'Bruker SAINT'
_computing_molecular_graphics 'Bruker SHELXTL'
_computing_publication_material 'Bruker SHELXTL'
_computing_structure_refinement 'SHELXL-97 (Sheldrick, 1997)'
_computing_structure_solution 'SHELXS-97 (Sheldrick, 1990)'
_diffrn_ambient_temperature 173(2)
_diffrn_measured_fraction_theta_full 0.994
_diffrn_measured_fraction_theta_max 0.994
_diffrn_measurement_device_type 'Bruker SMART APEX II'
_diffrn_measurement_method \w
_diffrn_radiation_monochromator graphite
_diffrn_radiation_source 'fine-focus sealed tube'
_diffrn_radiation_type MoK\a
_diffrn_radiation_wavelength 0.71073
_diffrn_reflns_av_R_equivalents 0.0384
_diffrn_reflns_av_sigmaI/netI 0.0346
_diffrn_reflns_limit_h_max 16
_diffrn_reflns_limit_h_min -16
_diffrn_reflns_limit_k_max 18
_diffrn_reflns_limit_k_min -17
_diffrn_reflns_limit_l_max 10
_diffrn_reflns_limit_l_min -10
_diffrn_reflns_number 12003
_diffrn_reflns_theta_full 27.00
_diffrn_reflns_theta_max 27.00
_diffrn_reflns_theta_min 2.15
_diffrn_standards_decay_% 0
_diffrn_standards_interval_time 0
_diffrn_standards_number 0
_exptl_absorpt_coefficient_mu 0.213
_exptl_absorpt_correction_T_max 0.7461
_exptl_absorpt_correction_T_min 0.6240
_exptl_absorpt_correction_type multi-scan
_exptl_absorpt_process_details 'SADABS (Bruker, 2004)'
_exptl_crystal_colour colourless
_exptl_crystal_density_diffrn 1.281
_exptl_crystal_density_meas ?
_exptl_crystal_density_method 'not measured'
_exptl_crystal_description prism
_exptl_crystal_F_000 624
_exptl_crystal_size_max 0.12
_exptl_crystal_size_mid 0.10
_exptl_crystal_size_min 0.09
_refine_diff_density_max 0.301
_refine_diff_density_min -0.192
_refine_diff_density_rms 0.044
_refine_ls_extinction_method none
_refine_ls_goodness_of_fit_ref 1.062
_refine_ls_hydrogen_treatment mixed
_refine_ls_matrix_type full
_refine_ls_number_parameters 269
_refine_ls_number_reflns 3277
_refine_ls_number_restraints 0
_refine_ls_restrained_S_all 1.062
_refine_ls_R_factor_all 0.0461
_refine_ls_R_factor_gt 0.0357
_refine_ls_shift/su_max 0.000
_refine_ls_shift/su_mean 0.000
_refine_ls_structure_factor_coef Fsqd
_refine_ls_weighting_details 'calc w=1/[\s^2^(Fo^2^)+(0.0471P)^2^+0.2207P] where P=(Fo^2^+2Fc^2^)/3'
_refine_ls_weighting_scheme calc
_refine_ls_wR_factor_gt 0.0890
_refine_ls_wR_factor_ref 0.0938
_reflns_number_gt 2705
_reflns_number_total 3277
_reflns_threshold_expression I>2\s(I)
_cod_data_source_file cg301511x_si_003.cif
_cod_data_source_block CCDC_894490
_cod_depositor_comments
;
The following automatic conversions were performed:

'_symmetry_cell_setting' value 'Monoclinic' changed to 'monoclinic'
according to /home/saulius/struct/CIF-dictionaries/cif_core.dic
dictionary named 'cif_core.dic' version 2.4.2 from 2011-04-26.

Automatic conversion script
Id: cif_fix_values 1891 2012-01-12 08:04:46Z andrius 

The following automatic conversions were performed:

'_exptl_crystal_density_meas' value 'not measured' was changed to '?'
- the value is perceived as not measured.

Automatic conversion script
Id: cif_fix_values 3008 2015-01-20 13:52:24Z robertas 
;
_cod_original_cell_volume 1506.3(7)
_cod_original_sg_symbol_H-M 'P 21/c'
_cod_database_code 4507315

loop_
_symmetry_equiv_pos_as_xyz
'x, y, z'
'-x, y+1/2, -z+1/2'
'-x, -y, -z'
'x, -y-1/2, z-1/2'

loop_
_atom_site_label
_atom_site_type_symbol
_atom_site_fract_x
_atom_site_fract_y
_atom_site_fract_z
_atom_site_U_iso_or_equiv
_atom_site_adp_type
_atom_site_occupancy
_atom_site_symmetry_multiplicity
_atom_site_calc_flag
S1 S 0.12519(3) 0.34611(3) 0.71916(4) 0.02669(12) Uani 1 1 d
N1 N 0.01984(9) 0.34981(8) 0.37314(14) 0.0230(3) Uani 1 1 d
O1 O -0.38801(8) 0.07566(7) 0.08629(13) 0.0321(3) Uani 1 1 d
C1 C -0.12566(11) 0.20986(10) 0.42028(16) 0.0228(3) Uani 1 1 d
N2 N -0.03495(10) 0.24835(9) 0.54312(15) 0.0261(3) Uani 1 1 d
C11 C 0.21928(11) 0.41561(10) 0.64691(17) 0.0223(3) Uani 1 1 d
C10 C 0.15104(12) 0.47677(10) 0.50550(18) 0.0258(3) Uani 1 1 d
C8 C 0.02997(11) 0.31611(10) 0.51895(17) 0.0217(3) Uani 1 1 d
C16 C 0.28315(12) 0.47418(10) 0.79816(19) 0.0266(3) Uani 1 1 d
C12 C 0.29571(13) 0.35504(11) 0.58662(19) 0.0282(3) Uani 1 1 d
C6 C -0.19515(11) 0.25870(10) 0.28856(18) 0.0258(3) Uani 1 1 d
C3 C -0.23686(12) 0.07680(10) 0.32796(18) 0.0277(3) Uani 1 1 d
C4 C -0.30485(11) 0.12532(10) 0.19355(18) 0.0247(3) Uani 1 1 d
C5 C -0.28402(11) 0.21648(11) 0.17415(19) 0.0261(3) Uani 1 1 d
C7 C -0.45431(13) 0.12028(12) -0.0610(2) 0.0336(4) Uani 1 1 d
C2 C -0.14783(12) 0.11832(11) 0.43905(18) 0.0270(3) Uani 1 1 d
C15 C 0.36205(13) 0.41997(11) 0.9399(2) 0.0309(3) Uani 1 1 d
C9 C 0.08657(12) 0.42509(11) 0.34869(18) 0.0280(3) Uani 1 1 d
C13 C 0.37621(13) 0.30222(11) 0.7303(2) 0.0326(4) Uani 1 1 d
C14 C 0.43878(13) 0.36577(12) 0.8723(2) 0.0354(4) Uani 1 1 d
H10B H 0.1980(12) 0.5197(11) 0.4740(19) 0.027(4) Uiso 1 1 d
H16B H 0.2328(13) 0.5099(11) 0.8380(19) 0.030(4) Uiso 1 1 d
H15B H 0.3217(13) 0.3792(12) 0.991(2) 0.033(4) Uiso 1 1 d
H12B H 0.2526(13) 0.3126(11) 0.498(2) 0.032(4) Uiso 1 1 d
H7C H -0.4920(14) 0.1710(12) -0.032(2) 0.034(5) Uiso 1 1 d
H12A H 0.3360(12) 0.3965(11) 0.5341(19) 0.028(4) Uiso 1 1 d
H10A H 0.1022(13) 0.5132(11) 0.5516(19) 0.030(4) Uiso 1 1 d
H6A H -0.1796(13) 0.3210(12) 0.272(2) 0.031(4) Uiso 1 1 d
H16A H 0.3240(13) 0.5209(12) 0.751(2) 0.035(4) Uiso 1 1 d
H9B H 0.1339(13) 0.4005(11) 0.290(2) 0.033(4) Uiso 1 1 d
H2 H -0.0188(13) 0.2240(12) 0.640(2) 0.034(5) Uiso 1 1 d
H5A H -0.3275(14) 0.2491(12) 0.088(2) 0.034(4) Uiso 1 1 d
H9A H 0.0368(14) 0.4686(12) 0.268(2) 0.038(5) Uiso 1 1 d
H13B H 0.3377(13) 0.2593(11) 0.775(2) 0.031(4) Uiso 1 1 d
H3A H -0.2500(13) 0.0137(12) 0.339(2) 0.034(4) Uiso 1 1 d
H2A H -0.1024(13) 0.0839(12) 0.524(2) 0.033(4) Uiso 1 1 d
H14B H 0.4807(13) 0.4076(12) 0.827(2) 0.037(5) Uiso 1 1 d
H15A H 0.4018(14) 0.4612(12) 1.027(2) 0.039(5) Uiso 1 1 d
H14A H 0.4910(15) 0.3309(12) 0.965(2) 0.044(5) Uiso 1 1 d
H13A H 0.4228(13) 0.2677(11) 0.6814(19) 0.034(4) Uiso 1 1 d
H7B H -0.5044(16) 0.0741(14) -0.123(2) 0.059(6) Uiso 1 1 d
H7A H -0.4096(15) 0.1441(12) -0.128(2) 0.046(5) Uiso 1 1 d

loop_
_atom_site_aniso_label
_atom_site_aniso_U_11
_atom_site_aniso_U_22
_atom_site_aniso_U_33
_atom_site_aniso_U_23
_atom_site_aniso_U_13
_atom_site_aniso_U_12
S1 0.0251(2) 0.0347(2) 0.01843(19) 0.00167(14) 0.00410(14) -0.00849(15)
N1 0.0238(6) 0.0258(6) 0.0186(6) 0.0001(5) 0.0057(5) -0.0028(5)
O1 0.0286(6) 0.0291(6) 0.0318(6) -0.0025(4) 0.0000(5) -0.0076(4)
C1 0.0218(7) 0.0279(8) 0.0192(7) -0.0013(5) 0.0073(6) -0.0037(6)
N2 0.0262(6) 0.0304(7) 0.0189(6) 0.0047(5) 0.0030(5) -0.0074(5)
C11 0.0221(7) 0.0226(7) 0.0222(7) -0.0013(5) 0.0068(6) -0.0042(5)
C10 0.0257(7) 0.0247(8) 0.0257(7) 0.0031(6) 0.0063(6) -0.0036(6)
C8 0.0201(7) 0.0229(7) 0.0212(7) -0.0016(5) 0.0049(5) 0.0003(5)
C16 0.0267(8) 0.0246(8) 0.0269(8) -0.0050(6) 0.0062(6) -0.0039(6)
C12 0.0299(8) 0.0285(8) 0.0277(8) -0.0030(6) 0.0111(7) -0.0001(6)
C6 0.0241(7) 0.0229(8) 0.0294(8) 0.0021(6) 0.0070(6) -0.0015(6)
C3 0.0343(8) 0.0228(8) 0.0260(7) 0.0012(6) 0.0093(6) -0.0054(6)
C4 0.0218(7) 0.0298(8) 0.0234(7) -0.0045(6) 0.0082(6) -0.0035(6)
C5 0.0214(7) 0.0275(8) 0.0274(8) 0.0022(6) 0.0048(6) 0.0015(6)
C7 0.0265(8) 0.0361(9) 0.0332(9) -0.0027(7) 0.0022(7) -0.0016(7)
C2 0.0294(8) 0.0294(8) 0.0213(7) 0.0039(6) 0.0069(6) -0.0016(6)
C15 0.0288(8) 0.0306(9) 0.0278(8) -0.0042(6) 0.0011(7) -0.0052(7)
C9 0.0293(8) 0.0317(8) 0.0217(7) 0.0042(6) 0.0060(6) -0.0051(6)
C13 0.0311(8) 0.0298(9) 0.0372(9) -0.0009(7) 0.0113(7) 0.0046(7)
C14 0.0250(8) 0.0359(9) 0.0403(10) 0.0010(7) 0.0033(7) 0.0006(7)

loop_
_atom_type_symbol
_atom_type_description
_atom_type_scat_dispersion_real
_atom_type_scat_dispersion_imag
_atom_type_scat_source
C C 0.0033 0.0016 'International Tables Vol C Tables 4.2.6.8 and 6.1.1.4'
H H 0.0000 0.0000 'International Tables Vol C Tables 4.2.6.8 and 6.1.1.4'
N N 0.0061 0.0033 'International Tables Vol C Tables 4.2.6.8 and 6.1.1.4'
O O 0.0106 0.0060 'International Tables Vol C Tables 4.2.6.8 and 6.1.1.4'
S S 0.1246 0.1234 'International Tables Vol C Tables 4.2.6.8 and 6.1.1.4'

loop_
_geom_angle_atom_site_label_1
_geom_angle_atom_site_label_2
_geom_angle_atom_site_label_3
_geom_angle
C8 S1 C11 99.96(6)
C8 N1 C9 122.41(12)
C4 O1 C7 117.38(12)
C6 C1 C2 118.64(13)
C6 C1 N2 123.95(13)
C2 C1 N2 117.35(13)
C8 N2 C1 127.10(12)
C8 N2 H2 117.9(12)
C1 N2 H2 114.9(12)
C10 C11 C12 111.80(11)
C10 C11 C16 109.88(12)
C12 C11 C16 110.40(12)
C10 C11 S1 106.75(9)
C12 C11 S1 111.00(10)
C16 C11 S1 106.83(9)
C9 C10 C11 113.80(12)
C9 C10 H10B 108.6(9)
C11 C10 H10B 108.8(9)
C9 C10 H10A 110.4(9)
C11 C10 H10A 107.9(9)
H10B C10 H10A 107.0(13)
N1 C8 N2 122.57(13)
N1 C8 S1 128.47(11)
N2 C8 S1 108.96(10)
C15 C16 C11 113.89(13)
C15 C16 H16B 112.4(9)
C11 C16 H16B 109.0(9)
C15 C16 H16A 109.8(9)
C11 C16 H16A 105.9(9)
H16B C16 H16A 105.2(13)
C13 C12 C11 113.33(12)
C13 C12 H12B 110.7(10)
C11 C12 H12B 109.1(9)
C13 C12 H12A 108.9(9)
C11 C12 H12A 106.3(9)
H12B C12 H12A 108.3(13)
C1 C6 C5 120.72(14)
C1 C6 H6A 119.4(10)
C5 C6 H6A 119.8(10)
C2 C3 C4 120.46(14)
C2 C3 H3A 120.3(10)
C4 C3 H3A 119.2(10)
O1 C4 C5 125.37(13)
O1 C4 C3 115.31(13)
C5 C4 C3 119.30(13)
C4 C5 C6 120.09(14)
C4 C5 H5A 120.5(11)
C6 C5 H5A 119.4(11)
O1 C7 H7C 111.1(10)
O1 C7 H7B 105.5(12)
H7C C7 H7B 111.1(15)
O1 C7 H7A 109.9(11)
H7C C7 H7A 108.1(14)
H7B C7 H7A 111.2(15)
C3 C2 C1 120.76(14)
C3 C2 H2A 118.7(11)
C1 C2 H2A 120.6(11)
C14 C15 C16 110.55(13)
C14 C15 H15B 110.5(10)
C16 C15 H15B 109.1(10)
C14 C15 H15A 110.1(10)
C16 C15 H15A 109.3(10)
H15B C15 H15A 107.3(14)
N1 C9 C10 116.94(12)
N1 C9 H9B 107.1(10)
C10 C9 H9B 110.3(10)
N1 C9 H9A 106.4(10)
C10 C9 H9A 109.0(10)
H9B C9 H9A 106.5(13)
C14 C13 C12 111.48(13)
C14 C13 H13B 108.7(10)
C12 C13 H13B 108.7(10)
C14 C13 H13A 112.8(9)
C12 C13 H13A 107.7(9)
H13B C13 H13A 107.4(13)
C15 C14 C13 110.48(13)
C15 C14 H14B 109.4(10)
C13 C14 H14B 108.3(10)
C15 C14 H14A 110.8(10)
C13 C14 H14A 110.9(11)
H14B C14 H14A 106.9(14)

loop_
_geom_bond_atom_site_label_1
_geom_bond_atom_site_label_2
_geom_bond_distance
S1 C8 1.7905(14)
S1 C11 1.8347(14)
N1 C8 1.2754(17)
N1 C9 1.4574(18)
O1 C4 1.3759(17)
O1 C7 1.4166(19)
C1 C6 1.381(2)
C1 C2 1.389(2)
C1 N2 1.4150(18)
N2 C8 1.3595(18)
N2 H2 0.846(17)
C11 C10 1.5222(19)
C11 C12 1.532(2)
C11 C16 1.5330(19)
C10 C9 1.513(2)
C10 H10B 0.969(16)
C10 H10A 0.996(16)
C16 C15 1.522(2)
C16 H16B 0.975(16)
C16 H16A 1.018(17)
C12 C13 1.529(2)
C12 H12B 0.991(16)
C12 H12A 0.989(16)
C6 C5 1.392(2)
C6 H6A 0.953(17)
C3 C2 1.378(2)
C3 C4 1.384(2)
C3 H3A 0.949(17)
C4 C5 1.381(2)
C5 H5A 0.901(17)
C7 H7C 0.963(18)
C7 H7B 0.97(2)
C7 H7A 0.990(19)
C2 H2A 0.916(17)
C15 C14 1.517(2)
C15 H15B 0.974(17)
C15 H15A 0.960(18)
C9 H9B 0.967(16)
C9 H9A 1.001(17)
C13 C14 1.523(2)
C13 H13B 0.951(17)
C13 H13A 0.972(16)
C14 H14B 0.973(18)
C14 H14A 0.994(19)

loop_
_geom_hbond_atom_site_label_D
_geom_hbond_atom_site_label_H
_geom_hbond_atom_site_label_A
_geom_hbond_distance_DH
_geom_hbond_distance_HA
_geom_hbond_distance_DA
_geom_hbond_angle_DHA
_geom_hbond_site_symmetry_A
N2 H2 N1 0.846(17) 2.133(17) 2.9761(18) 174.6(16) 4_566

loop_
_cod_related_entry_id
_cod_related_entry_database
_cod_related_entry_code
1 ChemSpider 30652506
